data_7712827
loop_
_publ_author_name
'Tatarin, Sergei V.'
'Smirnov, Daniil E.'
'Taydakov, Ilya V.'
'Metlin, Mikhail T.'
'Emets, Victor'
'Bezzubov, Stanislav'

_publ_section_title
;
 Tailoring the \p-system of benzimidazole ligands towards stable
 light-harvesting cyclometalated iridium(III) complexes
;
_journal_name_full 'Dalton Transactions'
_journal_paper_doi 10.1039/D3DT00200D
_journal_year 2023
_chemical_formula_moiety 'C21 H14 N2 S'
_chemical_formula_sum 'C21 H14 N2 S'
_chemical_formula_weight 326.40
_space_group_crystal_system monoclinic
_space_group_IT_number 14
_space_group_name_Hall '-P 2yn'
_space_group_name_H-M_alt 'P 1 21/n 1'
_atom_sites_solution_hydrogens geom
_atom_sites_solution_primary dual
_audit_creation_date 2022-01-19
_audit_creation_method
;
Olex2 1.3
(compiled Nov 21 2019 18:26:39 for OlexSys, GUI svn.r6003)
;
_audit_update_record
;
2022-01-19 deposited with the CCDC.	2023-04-19 downloaded from the CCDC.
;
_cell_angle_alpha 90
_cell_angle_beta 95.9020(10)
_cell_angle_gamma 90
_cell_formula_units_Z 4
_cell_length_a 9.1681(2)
_cell_length_b 9.3185(2)
_cell_length_c 18.9846(4)
_cell_measurement_reflns_used 5904
_cell_measurement_temperature 300
_cell_measurement_theta_max 27.41
_cell_measurement_theta_min 2.38
_cell_volume 1613.31(6)
_computing_cell_refinement 'SAINT V8.38A (Bruker, 2018)'
_computing_data_collection '<i>APEX2</i> (Bruker, 2008)'
_computing_data_reduction 'SAINT V8.38A (Bruker, 2018)'
_computing_molecular_graphics 'Olex2 1.3 (Dolomanov et al., 2009)'
_computing_publication_material 'Olex2 1.3 (Dolomanov et al., 2009)'
_computing_structure_refinement 'SHELXL 2018/3 (Sheldrick, 2015)'
_computing_structure_solution 'SHELXT 2014/5 (Sheldrick, 2014)'
_diffrn_ambient_temperature 300
_diffrn_detector 'CCD area detector'
_diffrn_detector_area_resol_mean 7.9
_diffrn_detector_type 'Bruker SMART APEX II'
_diffrn_measured_fraction_theta_full 0.995
_diffrn_measured_fraction_theta_max 0.994
_diffrn_measurement_device 'three-circle diffractometer'
_diffrn_measurement_device_type 'Bruker APEX-II CCD'
_diffrn_measurement_method '\w scans'
_diffrn_radiation_monochromator graphite
_diffrn_radiation_probe x-ray
_diffrn_radiation_type MoK\a
_diffrn_radiation_wavelength 0.71073
_diffrn_reflns_av_R_equivalents 0.0338
_diffrn_reflns_av_unetI/netI 0.0328
_diffrn_reflns_Laue_measured_fraction_full 0.995
_diffrn_reflns_Laue_measured_fraction_max 0.994
_diffrn_reflns_limit_h_max 13
_diffrn_reflns_limit_h_min -13
_diffrn_reflns_limit_k_max 13
_diffrn_reflns_limit_k_min -12
_diffrn_reflns_limit_l_max 26
_diffrn_reflns_limit_l_min -27
_diffrn_reflns_number 20708
_diffrn_reflns_point_group_measured_fraction_full 0.995
_diffrn_reflns_point_group_measured_fraction_max 0.994
_diffrn_reflns_theta_full 25.242
_diffrn_reflns_theta_max 30.537
_diffrn_reflns_theta_min 2.157
_diffrn_source 'fine-focus sealed X-ray tube'
_diffrn_source_current 30.0
_diffrn_source_power 1.5
_diffrn_source_target Mo
_diffrn_source_voltage 50.0
_diffrn_standards_number 0
_exptl_absorpt_coefficient_mu 0.204
_exptl_absorpt_correction_T_max 0.7461
_exptl_absorpt_correction_T_min 0.7009
_exptl_absorpt_correction_type multi-scan
_exptl_absorpt_process_details
'SADABS-2016/2 (Bruker,2016/2) was used for absorption correction. wR2(int) was 0.0524 before and 0.0448 after correction. The Ratio of minimum to maximum transmission is 0.9394. The \l/2 correction factor is Not present.'
_exptl_crystal_colour colourless
_exptl_crystal_colour_primary colourless
_exptl_crystal_density_diffrn 1.344
_exptl_crystal_description block
_exptl_crystal_F_000 680
_exptl_crystal_recrystallization_method 'Re-crystallisation from solvent: C2H5OH'
_exptl_crystal_size_max 0.25
_exptl_crystal_size_mid 0.16
_exptl_crystal_size_min 0.12
_refine_diff_density_max 0.568
_refine_diff_density_min -0.471
_refine_diff_density_rms 0.056
_refine_ls_extinction_method none
_refine_ls_goodness_of_fit_ref 1.024
_refine_ls_hydrogen_treatment constr
_refine_ls_matrix_type full
_refine_ls_number_parameters 223
_refine_ls_number_reflns 4906
_refine_ls_number_restraints 8
_refine_ls_restrained_S_all 1.071
_refine_ls_R_factor_all 0.0901
_refine_ls_R_factor_gt 0.0658
_refine_ls_shift/su_max 0.001
_refine_ls_shift/su_mean 0.000
_refine_ls_structure_factor_coef Fsqd
_refine_ls_weighting_details 'w=1/[\s^2^(Fo^2^)+(0.0874P)^2^+0.7248P] where P=(Fo^2^+2Fc^2^)/3'
_refine_ls_weighting_scheme calc
_refine_ls_wR_factor_gt 0.1697
_refine_ls_wR_factor_ref 0.1863
_reflns_Friedel_coverage 0.000
_reflns_number_gt 3567
_reflns_number_total 4906
_reflns_threshold_expression 'I > 2\s(I)'
_cod_data_source_file d3dt00200d2.cif
_cod_data_source_block st22
_cod_database_code 7712827
_shelx_shelxl_version_number 2018/3
_shelx_space_group_comment
;
The symmetry employed for this shelxl refinement is uniquely defined
by the following loop, which should always be used as a source of
symmetry information in preference to the above space-group names.
They are only intended as comments.
;
_shelx_estimated_absorpt_t_max 0.976
_shelx_estimated_absorpt_t_min 0.951
_olex2_refinement_description
;
1. Fixed Uiso
 At 1.2 times of:
  All C(H) groups
2. Restrained distances
 C5-C00D
 2.35 with sigma of 0.005
 C5-C007
 1.38 with sigma of 0.005
 C5-C00B \\sim C1-C00D
 with sigma of 0.005
 C5-C007 \\sim C1-C007
 with sigma of 0.005
 S003-C00D \\sim S001-C00B
 with sigma of 0.005
 S001-C007 \\sim S003-C007
 with sigma of 0.005
3. Restrained planarity
 C007, C5, C00B, C00D, S003
 with sigma of 0.02
4. Uiso/Uaniso restraints and constraints
Uanis(S001) = Uanis(C5)
Uanis(C1) = Uanis(S003)
5. Others
 Fixed Sof: S001(0.8) S003(0.2) C1(0.8) H1(0.8) C5(0.2) H5(0.2)
6.a Aromatic/amide H refined with riding coordinates:
 C006(H006), C00A(H00A), C00E(H00E), C00F(H00F), C00G(H00G), C00H(H00H),
 C00I(H00I), C00J(H00J), C00K(H00K), C00L(H00L), C00M(H00M), C00N(H00N),
 C00O(H00O), C1(H1), C5(H5)
;
_olex2_submission_special_instructions 'No special instructions were received'

loop_
_space_group_symop_operation_xyz
'x, y, z'
'-x+1/2, y+1/2, -z+1/2'
'-x, -y, -z'
'x-1/2, -y-1/2, z-1/2'

loop_
_atom_site_label
_atom_site_type_symbol
_atom_site_fract_x
_atom_site_fract_y
_atom_site_fract_z
_atom_site_U_iso_or_equiv
_atom_site_adp_type
_atom_site_occupancy
_atom_site_site_symmetry_order
_atom_site_calc_flag
_atom_site_refinement_flags_posn
_atom_site_refinement_flags_adp
_atom_site_refinement_flags_occupancy
_atom_site_disorder_assembly
_atom_site_disorder_group
S001 S 0.41726(8) 0.62536(8) 0.41855(4) 0.0520(2) Uani 0.8 1 d D . P A 1
N002 N 0.24446(17) 0.58322(15) 0.55834(8) 0.0371(3) Uani 1 1 d . . . . .
S003 S 0.1896(4) 0.3902(4) 0.37012(18) 0.0446(6) Uani 0.2 1 d D . P A 2
N004 N 0.17082(19) 0.36244(17) 0.52285(9) 0.0445(4) Uani 1 1 d . . . . .
C005 C 0.28243(19) 0.73208(18) 0.55604(9) 0.0351(4) Uani 1 1 d . . . . .
C006 C 0.4183(2) 0.7776(2) 0.58597(11) 0.0463(4) Uani 1 1 d . . . . .
H006 H 0.486749 0.712189 0.606355 0.056 Uiso 1 1 calc R U . . .
C007 C 0.27315(18) 0.50940(17) 0.43385(10) 0.0374(4) Uani 1 1 d D . . . .
C008 C 0.2277(2) 0.48438(18) 0.50383(10) 0.0371(4) Uani 1 1 d . . . . .
C009 C 0.1934(2) 0.5179(2) 0.61656(10) 0.0394(4) Uani 1 1 d . . . . .
C00A C 0.1803(2) 0.8282(2) 0.52644(12) 0.0495(5) Uani 1 1 d . . . . .
H00A H 0.088656 0.796556 0.507043 0.059 Uiso 1 1 calc R U . . .
C00B C 0.4005(2) 0.5794(2) 0.33182(10) 0.0445(4) Uani 1 1 d D . . . .
C00C C 0.1478(2) 0.3809(2) 0.59308(11) 0.0426(4) Uani 1 1 d . . . . .
C00D C 0.2897(2) 0.4794(2) 0.31102(9) 0.0432(4) Uani 1 1 d D . . . .
C00E C 0.1846(2) 0.5660(2) 0.68490(11) 0.0483(5) Uani 1 1 d . . . . .
H00E H 0.216149 0.657151 0.699421 0.058 Uiso 1 1 calc R U . . .
C00F C 0.4503(3) 0.9233(3) 0.58491(13) 0.0573(6) Uani 1 1 d . . . . .
H00F H 0.541296 0.956027 0.604611 0.069 Uiso 1 1 calc R U . . .
C00G C 0.0901(3) 0.2871(2) 0.64063(12) 0.0550(5) Uani 1 1 d . . . . .
H00G H 0.059445 0.195266 0.626767 0.066 Uiso 1 1 calc R U . . .
C00H C 0.3485(3) 1.0191(2) 0.55498(13) 0.0593(6) Uani 1 1 d . . . . .
H00H H 0.370793 1.116485 0.554688 0.071 Uiso 1 1 calc R U . . .
C00I C 0.4904(3) 0.6333(3) 0.28220(15) 0.0610(6) Uani 1 1 d . . . . .
H00I H 0.566367 0.696633 0.296066 0.073 Uiso 1 1 calc R U . . .
C00J C 0.2155(3) 0.9728(2) 0.52581(13) 0.0605(6) Uani 1 1 d . . . . .
H00J H 0.147469 1.038443 0.505281 0.073 Uiso 1 1 calc R U . . .
C00K C 0.0801(3) 0.3348(3) 0.70846(13) 0.0593(6) Uani 1 1 d . . . . .
H00K H 0.041154 0.274161 0.740638 0.071 Uiso 1 1 calc R U . . .
C00L C 0.2664(3) 0.4387(3) 0.24030(12) 0.0610(6) Uani 1 1 d . . . . .
H00L H 0.193061 0.373111 0.225537 0.073 Uiso 1 1 calc R U . . .
C00M C 0.3526(3) 0.4963(3) 0.19245(12) 0.0666(7) Uani 1 1 d . . . . .
H00M H 0.335496 0.470808 0.144954 0.080 Uiso 1 1 calc R U . . .
C00N C 0.1264(3) 0.4712(3) 0.73033(12) 0.0572(6) Uani 1 1 d . . . . .
H00N H 0.118017 0.499272 0.776745 0.069 Uiso 1 1 calc R U . . .
C00O C 0.4638(3) 0.5909(3) 0.21343(14) 0.0653(7) Uani 1 1 d . . . . .
H00O H 0.521964 0.626485 0.180061 0.078 Uiso 1 1 calc R U . . .
C1 C 0.2134(4) 0.4395(4) 0.37479(18) 0.0446(6) Uani 0.8 1 d D . P A 1
H1 H 0.135489 0.375350 0.373962 0.054 Uiso 0.8 1 calc R U P A 1
C5 C 0.3794(5) 0.5978(5) 0.4118(2) 0.0520(2) Uani 0.2 1 d D . P A 2
H5 H 0.433235 0.662130 0.441538 0.062 Uiso 0.2 1 calc R U P A 2

loop_
_atom_site_aniso_label
_atom_site_aniso_U_11
_atom_site_aniso_U_22
_atom_site_aniso_U_33
_atom_site_aniso_U_23
_atom_site_aniso_U_13
_atom_site_aniso_U_12
S001 0.0569(4) 0.0540(4) 0.0460(3) -0.0058(3) 0.0097(3) -0.0169(3)
N002 0.0410(8) 0.0303(7) 0.0402(8) -0.0017(6) 0.0059(6) -0.0007(6)
S003 0.0406(13) 0.054(2) 0.0377(8) -0.0258(12) -0.0036(8) -0.0053(12)
N004 0.0526(10) 0.0325(8) 0.0495(9) -0.0015(6) 0.0103(7) -0.0058(7)
C005 0.0397(9) 0.0296(8) 0.0364(8) -0.0035(6) 0.0062(7) -0.0016(6)
C006 0.0416(10) 0.0486(11) 0.0482(10) -0.0056(9) 0.0021(8) -0.0038(8)
C007 0.0363(8) 0.0329(8) 0.0429(9) -0.0050(7) 0.0043(7) -0.0017(7)
C008 0.0390(9) 0.0314(8) 0.0410(9) -0.0028(7) 0.0040(7) -0.0007(7)
C009 0.0395(9) 0.0374(9) 0.0417(9) 0.0029(7) 0.0061(7) 0.0035(7)
C00A 0.0476(11) 0.0388(10) 0.0606(12) -0.0013(9) -0.0014(9) 0.0031(8)
C00B 0.0446(10) 0.0389(9) 0.0490(10) -0.0014(8) -0.0004(8) 0.0086(8)
C00C 0.0441(10) 0.0357(9) 0.0484(10) 0.0036(8) 0.0069(8) -0.0007(7)
C00D 0.0392(9) 0.0498(11) 0.0408(9) -0.0016(8) 0.0043(7) 0.0026(8)
C00E 0.0516(11) 0.0496(11) 0.0443(10) -0.0030(9) 0.0078(8) 0.0026(9)
C00F 0.0544(12) 0.0597(13) 0.0589(13) -0.0172(11) 0.0118(10) -0.0228(11)
C00G 0.0626(13) 0.0453(11) 0.0584(13) 0.0104(9) 0.0120(10) -0.0051(10)
C00H 0.0855(17) 0.0360(10) 0.0601(13) -0.0088(9) 0.0251(12) -0.0141(11)
C00I 0.0548(13) 0.0519(13) 0.0769(16) 0.0098(11) 0.0102(12) -0.0047(10)
C00J 0.0772(16) 0.0359(10) 0.0686(15) 0.0013(10) 0.0092(12) 0.0086(10)
C00K 0.0620(14) 0.0626(14) 0.0553(12) 0.0200(11) 0.0156(10) -0.0006(11)
C00L 0.0570(13) 0.0798(17) 0.0462(11) -0.0145(11) 0.0050(10) -0.0058(12)
C00M 0.0696(16) 0.0906(19) 0.0411(11) -0.0013(12) 0.0129(10) 0.0205(14)
C00N 0.0585(13) 0.0721(15) 0.0426(10) 0.0051(10) 0.0123(9) 0.0047(11)
C00O 0.0616(14) 0.0755(17) 0.0621(14) 0.0202(13) 0.0226(12) 0.0147(13)
C1 0.0406(13) 0.054(2) 0.0377(8) -0.0258(12) -0.0036(8) -0.0053(12)
C5 0.0569(4) 0.0540(4) 0.0460(3) -0.0058(3) 0.0097(3) -0.0169(3)

loop_
_atom_type_symbol
_atom_type_description
_atom_type_scat_dispersion_real
_atom_type_scat_dispersion_imag
_atom_type_scat_source
C C 0.0033 0.0016 'International Tables Vol C Tables 4.2.6.8 and 6.1.1.4'
H H 0.0000 0.0000 'International Tables Vol C Tables 4.2.6.8 and 6.1.1.4'
N N 0.0061 0.0033 'International Tables Vol C Tables 4.2.6.8 and 6.1.1.4'
S S 0.1246 0.1234 'International Tables Vol C Tables 4.2.6.8 and 6.1.1.4'

loop_
_geom_angle_atom_site_label_1
_geom_angle_atom_site_label_2
_geom_angle_atom_site_label_3
_geom_angle
_geom_angle_site_symmetry_1
_geom_angle_site_symmetry_3
_geom_angle_publ_flag
C00B S001 C007 90.61(10) . . ?
C008 N002 C005 129.16(15) . . ?
C008 N002 C009 106.49(15) . . ?
C009 N002 C005 123.60(15) . . ?
C00D S003 C007 85.43(14) . . ?
C008 N004 C00C 105.14(15) . . ?
C006 C005 N002 119.76(17) . . ?
C00A C005 N002 119.11(17) . . ?
C00A C005 C006 121.08(18) . . ?
C005 C006 H006 120.8 . . ?
C005 C006 C00F 118.5(2) . . ?
C00F C006 H006 120.8 . . ?
C008 C007 S001 122.86(12) . . ?
C008 C007 S003 112.48(17) . . ?
C1 C007 S001 113.86(19) . . ?
C1 C007 C008 123.19(19) . . ?
C5 C007 S003 116.2(2) . . ?
C5 C007 C008 130.9(2) . . ?
N002 C008 C007 123.91(15) . . ?
N004 C008 N002 112.75(16) . . ?
N004 C008 C007 123.29(16) . . ?
N002 C009 C00C 105.11(16) . . ?
C00E C009 N002 131.57(18) . . ?
C00E C009 C00C 123.32(18) . . ?
C005 C00A H00A 120.4 . . ?
C005 C00A C00J 119.2(2) . . ?
C00J C00A H00A 120.4 . . ?
C00D C00B S001 115.58(15) . . ?
C00D C00B C00I 120.34(18) . . ?
C00D C00B C5 100.8(2) . . ?
C00I C00B S001 124.08(18) . . ?
C00I C00B C5 138.8(2) . . ?
N004 C00C C009 110.50(16) . . ?
N004 C00C C00G 130.55(19) . . ?
C00G C00C C009 118.95(19) . . ?
C00B C00D S003 123.49(16) . . ?
C00B C00D C1 108.67(17) . . ?
C00L C00D S003 117.08(19) . . ?
C00L C00D C00B 119.16(18) . . ?
C00L C00D C1 132.1(2) . . ?
C009 C00E H00E 121.9 . . ?
C00N C00E C009 116.3(2) . . ?
C00N C00E H00E 121.9 . . ?
C006 C00F H00F 119.8 . . ?
C00H C00F C006 120.4(2) . . ?
C00H C00F H00F 119.8 . . ?
C00C C00G H00G 121.0 . . ?
C00K C00G C00C 117.9(2) . . ?
C00K C00G H00G 121.0 . . ?
C00F C00H H00H 119.8 . . ?
C00J C00H C00F 120.4(2) . . ?
C00J C00H H00H 119.8 . . ?
C00B C00I H00I 120.7 . . ?
C00O C00I C00B 118.6(2) . . ?
C00O C00I H00I 120.7 . . ?
C00A C00J H00J 119.8 . . ?
C00H C00J C00A 120.4(2) . . ?
C00H C00J H00J 119.8 . . ?
C00G C00K H00K 119.1 . . ?
C00G C00K C00N 121.9(2) . . ?
C00N C00K H00K 119.1 . . ?
C00D C00L H00L 120.3 . . ?
C00M C00L C00D 119.4(2) . . ?
C00M C00L H00L 120.3 . . ?
C00L C00M H00M 119.4 . . ?
C00L C00M C00O 121.3(2) . . ?
C00O C00M H00M 119.4 . . ?
C00E C00N C00K 121.6(2) . . ?
C00E C00N H00N 119.2 . . ?
C00K C00N H00N 119.2 . . ?
C00I C00O C00M 121.2(2) . . ?
C00I C00O H00O 119.4 . . ?
C00M C00O H00O 119.4 . . ?
C007 C1 C00D 111.3(2) . . ?
C007 C1 H1 124.4 . . ?
C00D C1 H1 124.4 . . ?
C007 C5 C00B 113.2(3) . . ?
C007 C5 H5 123.4 . . ?
C00B C5 H5 123.4 . . ?

loop_
_geom_bond_atom_site_label_1
_geom_bond_atom_site_label_2
_geom_bond_distance
_geom_bond_site_symmetry_2
_geom_bond_publ_flag
S001 C007 1.7539(17) . ?
S001 C00B 1.693(2) . ?
N002 C005 1.432(2) . ?
N002 C008 1.382(2) . ?
N002 C009 1.385(2) . ?
S003 C007 1.759(3) . ?
S003 C00D 1.733(4) . ?
N004 C008 1.316(2) . ?
N004 C00C 1.382(3) . ?
C005 C006 1.381(3) . ?
C005 C00A 1.373(3) . ?
C006 H006 0.9300 . ?
C006 C00F 1.390(3) . ?
C007 C008 1.452(3) . ?
C007 C1 1.362(3) . ?
C007 C5 1.373(4) . ?
C009 C00C 1.402(3) . ?
C009 C00E 1.383(3) . ?
C00A H00A 0.9300 . ?
C00A C00J 1.386(3) . ?
C00B C00D 1.405(3) . ?
C00B C00I 1.407(3) . ?
C00B C5 1.560(4) . ?
C00C C00G 1.399(3) . ?
C00D C00L 1.390(3) . ?
C00D C1 1.506(4) . ?
C00E H00E 0.9300 . ?
C00E C00N 1.379(3) . ?
C00F H00F 0.9300 . ?
C00F C00H 1.372(4) . ?
C00G H00G 0.9300 . ?
C00G C00K 1.374(3) . ?
C00H H00H 0.9300 . ?
C00H C00J 1.357(4) . ?
C00I H00I 0.9300 . ?
C00I C00O 1.362(4) . ?
C00J H00J 0.9300 . ?
C00K H00K 0.9300 . ?
C00K C00N 1.390(4) . ?
C00L H00L 0.9300 . ?
C00L C00M 1.373(4) . ?
C00M H00M 0.9300 . ?
C00M C00O 1.376(4) . ?
C00N H00N 0.9300 . ?
C00O H00O 0.9300 . ?
C1 H1 0.9300 . ?
C5 H5 0.9300 . ?

loop_
_geom_torsion_atom_site_label_1
_geom_torsion_atom_site_label_2
_geom_torsion_atom_site_label_3
_geom_torsion_atom_site_label_4
_geom_torsion
_geom_torsion_site_symmetry_1
_geom_torsion_site_symmetry_2
_geom_torsion_site_symmetry_3
_geom_torsion_site_symmetry_4
_geom_torsion_publ_flag
S001 C007 C008 N002 27.7(3) . . . . ?
S001 C007 C008 N004 -149.65(17) . . . . ?
S001 C007 C1 C00D 0.8(4) . . . . ?
S001 C00B C00D C00L 178.42(18) . . . . ?
S001 C00B C00D C1 0.1(3) . . . . ?
S001 C00B C00I C00O -178.43(18) . . . . ?
N002 C005 C006 C00F -177.99(18) . . . . ?
N002 C005 C00A C00J 178.33(19) . . . . ?
N002 C009 C00C N004 0.3(2) . . . . ?
N002 C009 C00C C00G 179.88(18) . . . . ?
N002 C009 C00E C00N 179.8(2) . . . . ?
S003 C007 C008 N002 -162.1(2) . . . . ?
S003 C007 C008 N004 20.5(3) . . . . ?
S003 C007 C5 C00B 2.7(3) . . . . ?
S003 C00D C00L C00M -173.9(3) . . . . ?
N004 C00C C00G C00K 179.9(2) . . . . ?
C005 N002 C008 N004 -170.35(17) . . . . ?
C005 N002 C008 C007 12.0(3) . . . . ?
C005 N002 C009 C00C 170.79(17) . . . . ?
C005 N002 C009 C00E -9.4(3) . . . . ?
C005 C006 C00F C00H 0.3(3) . . . . ?
C005 C00A C00J C00H -0.9(4) . . . . ?
C006 C005 C00A C00J 0.9(3) . . . . ?
C006 C00F C00H C00J -0.2(4) . . . . ?
C007 S001 C00B C00D 0.33(16) . . . . ?
C007 S001 C00B C00I -178.72(19) . . . . ?
C007 S003 C00D C00B 9.7(3) . . . . ?
C007 S003 C00D C00L -176.2(2) . . . . ?
C008 N002 C005 C006 -109.5(2) . . . . ?
C008 N002 C005 C00A 73.0(3) . . . . ?
C008 N002 C009 C00C -0.1(2) . . . . ?
C008 N002 C009 C00E 179.7(2) . . . . ?
C008 N004 C00C C009 -0.4(2) . . . . ?
C008 N004 C00C C00G -179.9(2) . . . . ?
C008 C007 C1 C00D -175.8(2) . . . . ?
C008 C007 C5 C00B 174.5(2) . . . . ?
C009 N002 C005 C006 81.8(2) . . . . ?
C009 N002 C005 C00A -95.7(2) . . . . ?
C009 N002 C008 N004 -0.1(2) . . . . ?
C009 N002 C008 C007 -177.78(16) . . . . ?
C009 C00C C00G C00K 0.4(3) . . . . ?
C009 C00E C00N C00K 0.3(3) . . . . ?
C00A C005 C006 C00F -0.6(3) . . . . ?
C00B S001 C007 C008 175.98(16) . . . . ?
C00B S001 C007 C1 -0.7(2) . . . . ?
C00B C00D C00L C00M 0.4(4) . . . . ?
C00B C00D C1 C007 -0.6(4) . . . . ?
C00B C00I C00O C00M -0.6(4) . . . . ?
C00C N004 C008 N002 0.3(2) . . . . ?
C00C N004 C008 C007 177.98(17) . . . . ?
C00C C009 C00E C00N -0.4(3) . . . . ?
C00C C00G C00K C00N -0.6(4) . . . . ?
C00D S003 C007 C008 -179.59(16) . . . . ?
C00D S003 C007 C5 -6.3(3) . . . . ?
C00D C00B C00I C00O 2.6(3) . . . . ?
C00D C00B C5 C007 3.6(3) . . . . ?
C00D C00L C00M C00O 1.5(4) . . . . ?
C00E C009 C00C N004 -179.49(18) . . . . ?
C00E C009 C00C C00G 0.1(3) . . . . ?
C00F C00H C00J C00A 0.6(4) . . . . ?
C00G C00K C00N C00E 0.2(4) . . . . ?
C00I C00B C00D S003 171.5(2) . . . . ?
C00I C00B C00D C00L -2.5(3) . . . . ?
C00I C00B C00D C1 179.2(2) . . . . ?
C00I C00B C5 C007 -177.5(3) . . . . ?
C00L C00D C1 C007 -178.6(2) . . . . ?
C00L C00M C00O C00I -1.5(4) . . . . ?
C1 C007 C008 N002 -155.9(3) . . . . ?
C1 C007 C008 N004 26.7(4) . . . . ?
C1 C00D C00L C00M 178.4(3) . . . . ?
C5 C007 C008 N002 25.8(3) . . . . ?
C5 C007 C008 N004 -151.5(3) . . . . ?
C5 C00B C00D S003 -9.3(3) . . . . ?
C5 C00B C00D C00L 176.7(2) . . . . ?
C5 C00B C00I C00O -176.3(3) . . . . ?
